data_7057800
loop_
_publ_author_name
'Mason, Helen E.'
'Hamilton, Michelle L.'
'Howard, Judith A. K.'
'Sparkes, Hazel A.'

_publ_section_title
;
 [Fe(abpt)2(NCSe)2] polymorph A: structural studies into the spin
 crossover behaviour
;
_journal_issue 22
_journal_name_full 'New Journal of Chemistry'
_journal_page_first 18028
_journal_paper_doi 10.1039/C8NJ03627F
_journal_volume 42
_journal_year 2018
_chemical_formula_moiety 'C26 H20 Fe N14 Se2'
_chemical_formula_sum 'C26 H20 Fe N14 Se2'
_chemical_formula_weight 742.33
_space_group_crystal_system monoclinic
_space_group_IT_number 14
_space_group_name_Hall '-P 2yn'
_space_group_name_H-M_alt 'P 1 21/n 1'
_symmetry_space_group_name_Hall '-P 2yn'
_symmetry_space_group_name_H-M 'P 1 21/n 1'
_atom_sites_solution_hydrogens mixed
_atom_sites_solution_primary direct
_audit_creation_date 2017-06-13
_audit_creation_method
;
Olex2 1.2
(compiled 2017.03.28 svn.r3405 for OlexSys, GUI svn.r5337)
;
_audit_update_record
;
2018-07-19 deposited with the CCDC.
2018-10-09 downloaded from the CCDC.
;
_cell_angle_alpha 90
_cell_angle_beta 93.0951(9)
_cell_angle_gamma 90
_cell_formula_units_Z 2
_cell_length_a 8.4649(4)
_cell_length_b 9.9787(5)
_cell_length_c 16.3697(8)
_cell_measurement_reflns_used 5681
_cell_measurement_temperature 150(2)
_cell_measurement_theta_max 28.23
_cell_measurement_theta_min 2.39
_cell_volume 1380.71(12)
_computing_cell_refinement 'SAINT v6.45A (Bruker, 2003)'
_computing_data_collection 'SMART v5.049 (Bruker, 1999)'
_computing_data_reduction 'SAINT v6.45A (Bruker, 2003)'
_computing_molecular_graphics 'Olex2 (Dolomanov et al., 2009)'
_computing_publication_material 'Olex2 (Dolomanov et al., 2009)'
_computing_structure_refinement 'ShelXL (Sheldrick, 2015)'
_computing_structure_solution 'ShelXS (Sheldrick, 2008)'
_diffrn_ambient_temperature 150(2)
_diffrn_detector 'CCD area detector'
_diffrn_detector_area_resol_mean 7.9
_diffrn_detector_type 'Bruker SMART CCD 1K area detector'
_diffrn_measured_fraction_theta_full 0.999
_diffrn_measured_fraction_theta_max 0.999
_diffrn_measurement_device 'three-circle diffractometer'
_diffrn_measurement_device_type 'Bruker SMART CCD 1K area detector'
_diffrn_measurement_method '\w scans'
_diffrn_radiation_monochromator graphite
_diffrn_radiation_probe x-ray
_diffrn_radiation_type MoK\a
_diffrn_radiation_wavelength 0.71073
_diffrn_reflns_av_R_equivalents 0.0287
_diffrn_reflns_av_unetI/netI 0.0329
_diffrn_reflns_Laue_measured_fraction_full 0.999
_diffrn_reflns_Laue_measured_fraction_max 0.999
_diffrn_reflns_limit_h_max 11
_diffrn_reflns_limit_h_min -11
_diffrn_reflns_limit_k_max 8
_diffrn_reflns_limit_k_min -13
_diffrn_reflns_limit_l_max 21
_diffrn_reflns_limit_l_min -16
_diffrn_reflns_number 9538
_diffrn_reflns_point_group_measured_fraction_full 0.999
_diffrn_reflns_point_group_measured_fraction_max 0.999
_diffrn_reflns_theta_full 26.000
_diffrn_reflns_theta_max 27.874
_diffrn_reflns_theta_min 2.391
_diffrn_source 'sealed X-ray tube'
_diffrn_source_target Mo
_diffrn_standards_number 0
_exptl_absorpt_coefficient_mu 3.230
_exptl_absorpt_correction_T_max 0.6288
_exptl_absorpt_correction_T_min 0.4866
_exptl_absorpt_correction_type numerical
_exptl_absorpt_process_details
;
SADABS-2012/1 (Bruker,2012) was used for absorption correction (numerical 
with multi-scan). wR2(int) was 0.0691 before and 0.0454 after correction. 
The Ratio of minimum to maximum transmission is 0.7739. The \l/2 correction 
factor is 0.0015.
;
_exptl_crystal_colour red
_exptl_crystal_colour_primary red
_exptl_crystal_density_diffrn 1.786
_exptl_crystal_description block
_exptl_crystal_F_000 736
_exptl_crystal_size_max 0.26
_exptl_crystal_size_mid 0.21
_exptl_crystal_size_min 0.16
_refine_diff_density_max 0.726
_refine_diff_density_min -0.690
_refine_diff_density_rms 0.078
_refine_ls_extinction_method none
_refine_ls_goodness_of_fit_ref 1.079
_refine_ls_hydrogen_treatment mixed
_refine_ls_matrix_type full
_refine_ls_number_parameters 202
_refine_ls_number_reflns 3282
_refine_ls_number_restraints 0
_refine_ls_restrained_S_all 1.079
_refine_ls_R_factor_all 0.0416
_refine_ls_R_factor_gt 0.0325
_refine_ls_shift/su_max 0.000
_refine_ls_shift/su_mean 0.000
_refine_ls_structure_factor_coef Fsqd
_refine_ls_weighting_details 'w=1/[\s^2^(Fo^2^)+(0.0216P)^2^+1.5841P] where P=(Fo^2^+2Fc^2^)/3'
_refine_ls_weighting_scheme calc
_refine_ls_wR_factor_gt 0.0671
_refine_ls_wR_factor_ref 0.0702
_reflns_Friedel_coverage 0.000
_reflns_number_gt 2859
_reflns_number_total 3282
_reflns_threshold_expression 'I > 2\s(I)'
_cod_data_source_file c8nj03627f2.cif
_cod_data_source_block 150K
_cod_depositor_comments 'Adding full bibliography for 7057796--7057812.cif.'
_cod_database_code 7057800
_shelxl_version_number 2013-4
_shelx_space_group_comment
;
The symmetry employed for this shelxl refinement is uniquely defined
by the following loop, which should always be used as a source of
symmetry information in preference to the above space-group names.
They are only intended as comments.
;
_shelx_estimated_absorpt_t_max 0.626
_shelx_estimated_absorpt_t_min 0.487
_olex2_refinement_description
;
1. Fixed Uiso
 At 1.2 times of:
  All C(H) groups, All N(H,H) groups
2.a Aromatic/amide H refined with riding coordinates:
 C2(H2), C3(H3), C4(H4), C5(H5), C10(H10), C11(H11), C12(H12), C13(H13)
;
_olex2_submission_special_instructions 'No special instructions were received'

loop_
_space_group_symop_operation_xyz
'x, y, z'
'-x+1/2, y+1/2, -z+1/2'
'-x, -y, -z'
'x-1/2, -y-1/2, z-1/2'

loop_
_atom_site_label
_atom_site_type_symbol
_atom_site_fract_x
_atom_site_fract_y
_atom_site_fract_z
_atom_site_U_iso_or_equiv
_atom_site_adp_type
_atom_site_occupancy
_atom_site_site_symmetry_order
_atom_site_calc_flag
_atom_site_refinement_flags_posn
_atom_site_refinement_flags_adp
_atom_site_refinement_flags_occupancy
Se1 Se 0.26290(3) 0.72395(3) 0.25712(2) 0.02795(9) Uani 1 1 d . . .
Fe1 Fe 0.5000 0.5000 0.5000 0.01549(11) Uani 1 2 d S T P
N1 N 0.4017(2) 0.5711(2) 0.39854(13) 0.0195(4) Uani 1 1 d . . .
N2 N 0.7079(2) 0.5828(2) 0.47352(13) 0.0190(4) Uani 1 1 d . . .
N3 N 0.4764(2) 0.6778(2) 0.54808(13) 0.0198(4) Uani 1 1 d . . .
N4 N 0.3571(2) 0.74830(19) 0.58014(13) 0.0189(4) Uani 1 1 d . . .
N5 N 0.5676(2) 0.8771(2) 0.57818(13) 0.0199(4) Uani 1 1 d . . .
N6 N 0.6775(3) 0.9846(2) 0.59019(15) 0.0257(5) Uani 1 1 d . . .
H6A H 0.733(3) 0.964(3) 0.643(2) 0.031 Uiso 1 1 d R . .
H6B H 0.620(3) 1.058(3) 0.6056(19) 0.031 Uiso 1 1 d R . .
N7 N 0.3908(2) 1.0941(2) 0.64499(14) 0.0230(5) Uani 1 1 d . . .
C1 C 0.3458(3) 0.6288(2) 0.34305(16) 0.0199(5) Uani 1 1 d . . .
C2 C 0.8181(3) 0.5287(3) 0.42788(16) 0.0233(5) Uani 1 1 d . . .
H2 H 0.7971 0.4443 0.4028 0.028 Uiso 1 1 calc R . .
C3 C 0.9619(3) 0.5908(3) 0.41572(17) 0.0260(6) Uani 1 1 d . . .
H3 H 1.0362 0.5502 0.3820 0.031 Uiso 1 1 calc R . .
C4 C 0.9956(3) 0.7121(3) 0.45325(17) 0.0275(6) Uani 1 1 d . . .
H4 H 1.0947 0.7546 0.4473 0.033 Uiso 1 1 calc R . .
C5 C 0.8826(3) 0.7708(3) 0.49974(17) 0.0249(5) Uani 1 1 d . . .
H5 H 0.9026 0.8544 0.5261 0.030 Uiso 1 1 calc R . .
C6 C 0.7401(3) 0.7055(2) 0.50704(15) 0.0208(5) Uani 1 1 d . . .
C7 C 0.6029(3) 0.7558(2) 0.54635(15) 0.0200(5) Uani 1 1 d . . .
C8 C 0.4135(3) 0.8681(2) 0.59877(15) 0.0198(5) Uani 1 1 d . . .
C9 C 0.3226(3) 0.9732(2) 0.63801(16) 0.0214(5) Uani 1 1 d . . .
C10 C 0.3119(3) 1.1882(3) 0.68479(17) 0.0262(6) Uani 1 1 d . . .
H10 H 0.3589 1.2742 0.6915 0.031 Uiso 1 1 calc R . .
C11 C 0.1659(3) 1.1669(3) 0.71662(16) 0.0238(5) Uani 1 1 d . . .
H11 H 0.1154 1.2364 0.7451 0.029 Uiso 1 1 calc R . .
C12 C 0.0946(3) 1.0430(3) 0.70639(16) 0.0252(5) Uani 1 1 d . . .
H12 H -0.0071 1.0265 0.7262 0.030 Uiso 1 1 calc R . .
C13 C 0.1753(3) 0.9426(3) 0.66628(16) 0.0237(5) Uani 1 1 d . . .
H13 H 0.1306 0.8559 0.6586 0.028 Uiso 1 1 calc R . .

loop_
_atom_site_aniso_label
_atom_site_aniso_U_11
_atom_site_aniso_U_22
_atom_site_aniso_U_33
_atom_site_aniso_U_23
_atom_site_aniso_U_13
_atom_site_aniso_U_12
Se1 0.02706(14) 0.03040(15) 0.02564(15) 0.00241(12) -0.00544(10) 0.00709(11)
Fe1 0.0136(2) 0.0149(2) 0.0180(2) -0.00044(18) 0.00134(18) -0.00001(17)
N1 0.0172(9) 0.0181(10) 0.0234(11) -0.0024(8) 0.0024(8) -0.0015(8)
N2 0.0164(9) 0.0190(10) 0.0214(11) 0.0033(8) -0.0002(8) 0.0008(8)
N3 0.0175(9) 0.0197(10) 0.0222(11) -0.0008(8) 0.0008(8) 0.0012(8)
N4 0.0201(10) 0.0167(10) 0.0201(11) -0.0018(8) 0.0033(8) 0.0019(7)
N5 0.0203(10) 0.0168(10) 0.0223(11) -0.0018(8) -0.0008(8) -0.0018(8)
N6 0.0233(11) 0.0199(11) 0.0339(14) -0.0041(10) 0.0011(10) -0.0064(9)
N7 0.0216(10) 0.0192(11) 0.0281(12) -0.0021(9) 0.0008(9) -0.0004(8)
C1 0.0144(11) 0.0216(12) 0.0241(13) -0.0044(10) 0.0038(9) -0.0001(9)
C2 0.0203(12) 0.0221(13) 0.0276(14) 0.0035(10) 0.0026(10) 0.0021(10)
C3 0.0199(12) 0.0267(14) 0.0316(15) 0.0040(11) 0.0044(11) 0.0025(10)
C4 0.0176(11) 0.0306(15) 0.0344(15) 0.0067(12) 0.0016(11) -0.0037(10)
C5 0.0202(12) 0.0239(13) 0.0304(14) 0.0011(11) -0.0011(10) -0.0044(10)
C6 0.0195(11) 0.0223(13) 0.0202(12) 0.0034(10) -0.0029(9) -0.0002(9)
C7 0.0191(11) 0.0197(13) 0.0209(13) -0.0001(9) -0.0007(10) -0.0013(9)
C8 0.0191(11) 0.0198(12) 0.0201(13) 0.0002(10) -0.0005(9) -0.0002(9)
C9 0.0226(12) 0.0191(12) 0.0225(13) 0.0013(10) -0.0009(10) 0.0019(9)
C10 0.0265(13) 0.0233(13) 0.0288(14) -0.0061(11) 0.0010(11) 0.0001(10)
C11 0.0253(12) 0.0203(13) 0.0259(14) -0.0041(10) 0.0020(10) 0.0044(10)
C12 0.0251(12) 0.0249(13) 0.0258(14) 0.0034(11) 0.0031(10) 0.0000(10)
C13 0.0275(13) 0.0173(12) 0.0259(14) 0.0024(10) -0.0009(10) -0.0027(10)

loop_
_atom_type_symbol
_atom_type_description
_atom_type_scat_dispersion_real
_atom_type_scat_dispersion_imag
_atom_type_scat_source
C C 0.0033 0.0016 'International Tables Vol C Tables 4.2.6.8 and 6.1.1.4'
H H 0.0000 0.0000 'International Tables Vol C Tables 4.2.6.8 and 6.1.1.4'
Fe Fe 0.3463 0.8444 'International Tables Vol C Tables 4.2.6.8 and 6.1.1.4'
N N 0.0061 0.0033 'International Tables Vol C Tables 4.2.6.8 and 6.1.1.4'
Se Se -0.0929 2.2259 'International Tables Vol C Tables 4.2.6.8 and 6.1.1.4'

loop_
_exptl_crystal_face_index_h
_exptl_crystal_face_index_k
_exptl_crystal_face_index_l
_exptl_crystal_face_perp_dist
0.00 1.00 0.00 0.105
0.00 -1.00 0.00 0.105
1.00 0.00 1.00 0.130
-1.00 0.00 1.00 0.130
0.00 0.00 -1.00 0.080
0.00 0.00 1.00 0.080
-1.00 0.00 -1.00 0.130
1.00 0.00 -1.00 0.130

loop_
_geom_angle_atom_site_label_1
_geom_angle_atom_site_label_2
_geom_angle_atom_site_label_3
_geom_angle
_geom_angle_site_symmetry_1
_geom_angle_site_symmetry_3
N1 Fe1 N1 180.00(7) . 3_666
N1 Fe1 N2 89.71(8) 3_666 .
N1 Fe1 N2 90.29(8) 3_666 3_666
N1 Fe1 N2 90.29(8) . .
N1 Fe1 N2 89.71(8) . 3_666
N1 Fe1 N3 87.98(9) . .
N1 Fe1 N3 87.98(8) 3_666 3_666
N1 Fe1 N3 92.02(9) 3_666 .
N1 Fe1 N3 92.02(9) . 3_666
N2 Fe1 N2 180.0 3_666 .
N3 Fe1 N2 79.85(8) 3_666 3_666
N3 Fe1 N2 100.15(8) . 3_666
N3 Fe1 N2 100.15(8) 3_666 .
N3 Fe1 N2 79.85(8) . .
N3 Fe1 N3 180.0 . 3_666
C1 N1 Fe1 171.4(2) . .
C2 N2 Fe1 126.72(17) . .
C2 N2 C6 117.1(2) . .
C6 N2 Fe1 116.13(16) . .
N4 N3 Fe1 135.99(16) . .
C7 N3 Fe1 115.11(16) . .
C7 N3 N4 108.8(2) . .
C8 N4 N3 106.98(19) . .
C7 N5 N6 124.6(2) . .
C7 N5 C8 105.6(2) . .
C8 N5 N6 129.7(2) . .
N5 N6 H6A 104.0(17) . .
N5 N6 H6B 106.4(19) . .
H6A N6 H6B 99(3) . .
C9 N7 C10 116.6(2) . .
N1 C1 Se1 178.0(2) . .
N2 C2 H2 118.6 . .
N2 C2 C3 122.8(2) . .
C3 C2 H2 118.6 . .
C2 C3 H3 120.4 . .
C4 C3 C2 119.3(2) . .
C4 C3 H3 120.4 . .
C3 C4 H4 120.5 . .
C3 C4 C5 118.9(2) . .
C5 C4 H4 120.5 . .
C4 C5 H5 120.6 . .
C6 C5 C4 118.7(2) . .
C6 C5 H5 120.6 . .
N2 C6 C5 123.1(2) . .
N2 C6 C7 110.0(2) . .
C5 C6 C7 126.9(2) . .
N3 C7 N5 108.7(2) . .
N3 C7 C6 118.3(2) . .
N5 C7 C6 132.7(2) . .
N4 C8 N5 109.9(2) . .
N4 C8 C9 123.9(2) . .
N5 C8 C9 126.1(2) . .
N7 C9 C8 116.5(2) . .
N7 C9 C13 124.1(2) . .
C13 C9 C8 119.3(2) . .
N7 C10 H10 118.2 . .
N7 C10 C11 123.6(2) . .
C11 C10 H10 118.2 . .
C10 C11 H11 120.5 . .
C12 C11 C10 119.0(2) . .
C12 C11 H11 120.5 . .
C11 C12 H12 120.7 . .
C11 C12 C13 118.5(2) . .
C13 C12 H12 120.7 . .
C9 C13 C12 118.0(2) . .
C9 C13 H13 121.0 . .
C12 C13 H13 121.0 . .

loop_
_geom_bond_atom_site_label_1
_geom_bond_atom_site_label_2
_geom_bond_distance
_geom_bond_site_symmetry_2
Se1 C1 1.807(3) .
Fe1 N1 1.951(2) 3_666
Fe1 N1 1.950(2) .
Fe1 N2 2.0125(19) 3_666
Fe1 N2 2.0125(19) .
Fe1 N3 1.955(2) 3_666
Fe1 N3 1.955(2) .
N1 C1 1.155(3) .
N2 C2 1.340(3) .
N2 C6 1.364(3) .
N3 N4 1.359(3) .
N3 C7 1.325(3) .
N4 C8 1.317(3) .
N5 N6 1.426(3) .
N5 C7 1.357(3) .
N5 C8 1.368(3) .
N6 H6A 0.99(3) .
N6 H6B 0.92(3) .
N7 C9 1.339(3) .
N7 C10 1.342(3) .
C2 H2 0.9500 .
C2 C3 1.390(3) .
C3 H3 0.9500 .
C3 C4 1.380(4) .
C4 H4 0.9500 .
C4 C5 1.384(4) .
C5 H5 0.9500 .
C5 C6 1.381(3) .
C6 C7 1.448(3) .
C8 C9 1.469(3) .
C9 C13 1.387(4) .
C10 H10 0.9500 .
C10 C11 1.383(4) .
C11 H11 0.9500 .
C11 C12 1.382(4) .
C12 H12 0.9500 .
C12 C13 1.396(4) .
C13 H13 0.9500 .

loop_
_geom_hbond_atom_site_label_D
_geom_hbond_atom_site_label_H
_geom_hbond_atom_site_label_A
_geom_hbond_distance_DH
_geom_hbond_distance_HA
_geom_hbond_distance_DA
_geom_hbond_angle_DHA
_geom_hbond_site_symmetry_A
N6 H6A Se1 0.99(3) 2.65(3) 3.479(3) 142(2) 4_676
N6 H6B N7 0.92(3) 2.11(3) 2.850(3) 137(3) .
C2 H2 N4 0.95 2.35 3.136(3) 140.0 3_666

loop_
_geom_torsion_atom_site_label_1
_geom_torsion_atom_site_label_2
_geom_torsion_atom_site_label_3
_geom_torsion_atom_site_label_4
_geom_torsion
Fe1 N2 C2 C3 -177.06(19)
Fe1 N2 C6 C5 175.0(2)
Fe1 N2 C6 C7 -7.6(3)
Fe1 N3 N4 C8 -176.51(19)
Fe1 N3 C7 N5 177.35(15)
Fe1 N3 C7 C6 2.5(3)
N2 C2 C3 C4 1.4(4)
N2 C6 C7 N3 3.4(3)
N2 C6 C7 N5 -169.9(3)
N3 N4 C8 N5 0.8(3)
N3 N4 C8 C9 -177.6(2)
N4 N3 C7 N5 0.8(3)
N4 N3 C7 C6 -174.1(2)
N4 C8 C9 N7 -173.1(2)
N4 C8 C9 C13 7.8(4)
N5 C8 C9 N7 8.7(4)
N5 C8 C9 C13 -170.3(2)
N6 N5 C7 N3 176.5(2)
N6 N5 C7 C6 -9.6(4)
N6 N5 C8 N4 -176.9(2)
N6 N5 C8 C9 1.4(4)
N7 C9 C13 C12 -1.7(4)
N7 C10 C11 C12 -1.0(4)
C2 N2 C6 C5 -3.8(4)
C2 N2 C6 C7 173.6(2)
C2 C3 C4 C5 -2.2(4)
C3 C4 C5 C6 0.2(4)
C4 C5 C6 N2 3.0(4)
C4 C5 C6 C7 -173.9(2)
C5 C6 C7 N3 -179.3(2)
C5 C6 C7 N5 7.3(5)
C6 N2 C2 C3 1.6(4)
C7 N3 N4 C8 -1.0(3)
C7 N5 C8 N4 -0.4(3)
C7 N5 C8 C9 178.0(2)
C8 N5 C7 N3 -0.3(3)
C8 N5 C7 C6 173.6(3)
C8 C9 C13 C12 177.3(2)
C9 N7 C10 C11 -1.2(4)
C10 N7 C9 C8 -176.5(2)
C10 N7 C9 C13 2.6(4)
C10 C11 C12 C13 1.9(4)
C11 C12 C13 C9 -0.7(4)
